data_1564484
loop_
_publ_author_name
'Dana, Farshid'
'Soleimannejad, Janet'
'Moghzi, Faezeh'
'Taherzade, Seyed Dariush'
'Janczak, Jan'

_publ_section_title
;
 A new stable and reusable nanoscale Cu(II) coordination polymer as an
 efficient dye adsorbent
;
_journal_name_full 'Inorganica Chimica Acta'
_journal_page_first 119716
_journal_paper_doi 10.1016/j.ica.2020.119716
_journal_volume 509
_journal_year 2020
_chemical_formula_moiety 'C12 H9 Cu N2 O5'
_chemical_formula_sum 'C12 H9 Cu N2 O5'
_chemical_formula_weight 324.75
_space_group_crystal_system monoclinic
_space_group_IT_number 14
_space_group_name_Hall '-P 2yn'
_space_group_name_H-M_alt 'P 1 21/n 1'
_atom_sites_solution_hydrogens mixed
_atom_sites_solution_primary direct
_atom_sites_solution_secondary difmap
_cell_angle_alpha 90
_cell_angle_beta 90.121(3)
_cell_angle_gamma 90
_cell_formula_units_Z 4
_cell_length_a 9.3569(5)
_cell_length_b 6.9192(3)
_cell_length_c 19.6414(9)
_cell_measurement_reflns_used 3919
_cell_measurement_temperature 295(2)
_cell_measurement_theta_max 27.0590
_cell_measurement_theta_min 3.5850
_cell_volume 1271.63(11)
_computing_cell_refinement
;
CrysAlis Red 1.171.38.41 (Rigaku Oxford Diffraction, 2015)
;
_computing_data_collection
;
CrysAlis CCD 1.171.38.41 (Rigaku Oxford Diffraction, 2015)
;
_computing_data_reduction
;
CrysAlis Red 1.171.38.41 (Rigaku Oxford Diffraction, 2015)
;
_computing_molecular_graphics
;
Brandenburg & Putz (2006). Diamond 3.0. Crystal and Molecular
Structure Visualisation, University of Bonn, Germany
;
_computing_publication_material 'SHELXL-2014/7 (Sheldrick, 2014)'
_computing_structure_refinement 'SHELXL-2014/7 (Sheldrick, 2014)'
_computing_structure_solution 'SHELXT (Sheldrick, 2014)'
_diffrn_ambient_temperature 295(2)
_diffrn_detector_area_resol_mean 10.6249
_diffrn_measured_fraction_theta_full 0.989
_diffrn_measured_fraction_theta_max 0.894
_diffrn_measurement_device_type 'KUMA KM-4 with CCD detector'
_diffrn_measurement_method \w-scan
_diffrn_radiation_type MoK\a
_diffrn_radiation_wavelength 0.71073
_diffrn_reflns_av_R_equivalents 0.0530
_diffrn_reflns_av_unetI/netI 0.0535
_diffrn_reflns_Laue_measured_fraction_full 0.989
_diffrn_reflns_Laue_measured_fraction_max 0.894
_diffrn_reflns_limit_h_max 12
_diffrn_reflns_limit_h_min -12
_diffrn_reflns_limit_k_max 9
_diffrn_reflns_limit_k_min -8
_diffrn_reflns_limit_l_max 26
_diffrn_reflns_limit_l_min -26
_diffrn_reflns_number 19128
_diffrn_reflns_point_group_measured_fraction_full 0.989
_diffrn_reflns_point_group_measured_fraction_max 0.894
_diffrn_reflns_theta_full 27.500
_diffrn_reflns_theta_max 29.670
_diffrn_reflns_theta_min 2.409
_diffrn_source 'fine-focus sealed X-ray tube'
_exptl_absorpt_coefficient_mu 1.738
_exptl_absorpt_correction_T_max 1.0000
_exptl_absorpt_correction_T_min 0.7921
_exptl_absorpt_correction_type multi-scan
_exptl_absorpt_process_details
;
CrysAlisPro 1.171.38.43 (Rigaku Oxford Diffraction, 2015)
Empirical absorption correction using spherical harmonics,
 implemented in SCALE3 ABSPACK scaling algorithm.
;
_exptl_crystal_colour blue
_exptl_crystal_density_diffrn 1.696
_exptl_crystal_description parallelepiped
_exptl_crystal_F_000 656
_exptl_crystal_size_max 0.180
_exptl_crystal_size_mid 0.140
_exptl_crystal_size_min 0.110
_refine_diff_density_max 0.395
_refine_diff_density_min -0.411
_refine_diff_density_rms 0.074
_refine_ls_extinction_coef .
_refine_ls_extinction_method none
_refine_ls_goodness_of_fit_ref 1.000
_refine_ls_hydrogen_treatment mixed
_refine_ls_matrix_type full
_refine_ls_number_parameters 187
_refine_ls_number_reflns 3215
_refine_ls_number_restraints 3
_refine_ls_restrained_S_all 1.000
_refine_ls_R_factor_all 0.0743
_refine_ls_R_factor_gt 0.0431
_refine_ls_shift/su_max 0.000
_refine_ls_shift/su_mean 0.000
_refine_ls_structure_factor_coef Fsqd
_refine_ls_weighting_details 'w=1/[\s^2^(Fo^2^)+(0.0336P)^2^+0.6118P] where P=(Fo^2^+2Fc^2^)/3'
_refine_ls_weighting_scheme calc
_refine_ls_wR_factor_gt 0.0778
_refine_ls_wR_factor_ref 0.0873
_reflns_Friedel_coverage 0.000
_reflns_Friedel_fraction_full .
_reflns_Friedel_fraction_max .
_reflns_number_gt 2270
_reflns_number_total 3215
_reflns_threshold_expression 'I > 2\s(I)'
_cod_data_source_file ICA-2020-509-119716.cif
_cod_data_source_block fm9644
_cod_original_sg_symbol_H-M 'P 21/n'
_cod_database_code 1564484
_shelx_space_group_comment
;
The symmetry employed for this shelxl refinement is uniquely defined
by the following loop, which should always be used as a source of
symmetry information in preference to the above space-group names.
They are only intended as comments.
;
_shelx_estimated_absorpt_t_min 0.745
_shelx_estimated_absorpt_t_max 0.832
_exptl_absorpt_special_details
;
Empirical correction (ABSPACK) includes:
- Absorption correction using spherical harmonics
- Frame scaling
;

loop_
_space_group_symop_operation_xyz
'x, y, z'
'-x+1/2, y+1/2, -z+1/2'
'-x, -y, -z'
'x-1/2, -y-1/2, z-1/2'

loop_
_atom_site_label
_atom_site_type_symbol
_atom_site_fract_x
_atom_site_fract_y
_atom_site_fract_z
_atom_site_U_iso_or_equiv
_atom_site_adp_type
_atom_site_occupancy
_atom_site_site_symmetry_order
_atom_site_calc_flag
_atom_site_refinement_flags_posn
_atom_site_refinement_flags_adp
_atom_site_refinement_flags_occupancy
_atom_site_disorder_assembly
_atom_site_disorder_group
Cu Cu 0.51497(3) 0.23955(5) 0.61142(2) 0.02624(11) Uani 1 1 d . . . . .
N1 N 0.7089(2) 0.3360(3) 0.64097(10) 0.0265(5) Uani 1 1 d . . . . .
C1 C 0.7888(3) 0.3953(4) 0.58848(13) 0.0254(6) Uani 1 1 d . . . . .
C2 C 0.9228(3) 0.4752(4) 0.59726(14) 0.0341(7) Uani 1 1 d . . . . .
H2 H 0.9766 0.5139 0.5599 0.041 Uiso 1 1 calc R U . . .
C3 C 0.9754(3) 0.4966(4) 0.66267(14) 0.0338(7) Uani 1 1 d . . . . .
H3 H 1.0648 0.5515 0.6699 0.041 Uiso 1 1 calc R U . . .
C4 C 0.8938(3) 0.4355(4) 0.71713(13) 0.0271(6) Uani 1 1 d . . . . .
C5 C 0.7607(3) 0.3538(4) 0.70378(13) 0.0300(6) Uani 1 1 d . . . . .
H5 H 0.7060 0.3101 0.7401 0.036 Uiso 1 1 calc R U . . .
C6 C 0.7171(3) 0.3725(4) 0.51934(13) 0.0273(6) Uani 1 1 d . . . . .
O1 O 0.59089(19) 0.3041(3) 0.52129(9) 0.0323(5) Uani 1 1 d . . . . .
O2 O 0.7812(2) 0.4203(3) 0.46798(9) 0.0375(5) Uani 1 1 d . . . . .
C7 C 0.9361(3) 0.4681(4) 0.79072(14) 0.0303(6) Uani 1 1 d . . . . .
O3 O 1.01443(19) 0.6169(3) 0.79961(9) 0.0313(4) Uani 1 1 d . . . . .
O4 O 0.8895(2) 0.3615(3) 0.83524(10) 0.0472(6) Uani 1 1 d . . . . .
N2 N 0.3338(2) 0.1385(3) 0.57085(11) 0.0265(5) Uani 1 1 d . . . . .
C8 C 0.3115(3) 0.1388(4) 0.50381(13) 0.0301(6) Uani 1 1 d . . . . .
H8 H 0.3859 0.1774 0.4756 0.036 Uiso 1 1 calc R U . . .
C9 C 0.1836(3) 0.0847(4) 0.47391(14) 0.0299(6) Uani 1 1 d . . . . .
H9 H 0.1735 0.0860 0.4268 0.036 Uiso 1 1 calc R U . . .
C10 C 0.0702(3) 0.0283(4) 0.51510(13) 0.0265(6) Uani 1 1 d . . . . .
C11 C 0.0950(3) 0.0282(5) 0.58438(14) 0.0392(7) Uani 1 1 d . . . . .
H11 H 0.0226 -0.0092 0.6139 0.047 Uiso 1 1 calc R U . . .
C12 C 0.2257(3) 0.0827(5) 0.61019(15) 0.0404(7) Uani 1 1 d . . . . .
H12 H 0.2392 0.0805 0.6571 0.048 Uiso 1 1 calc R U . . .
O5 O 0.4115(3) 0.5271(3) 0.63969(11) 0.0452(6) Uani 1 1 d D . . . .
H51 H 0.455(3) 0.625(3) 0.6505(16) 0.068 Uiso 1 1 d D U . . .
H52 H 0.358(3) 0.564(4) 0.6093(13) 0.068 Uiso 1 1 d D U . . .

loop_
_atom_site_aniso_label
_atom_site_aniso_U_11
_atom_site_aniso_U_22
_atom_site_aniso_U_33
_atom_site_aniso_U_23
_atom_site_aniso_U_13
_atom_site_aniso_U_12
Cu 0.01674(17) 0.0378(2) 0.02412(18) 0.00288(15) -0.00647(12) -0.00519(15)
N1 0.0211(12) 0.0334(12) 0.0252(12) 0.0006(10) -0.0041(9) -0.0043(10)
C1 0.0209(13) 0.0303(14) 0.0250(13) -0.0030(12) -0.0036(10) -0.0004(11)
C2 0.0222(15) 0.0485(17) 0.0315(15) -0.0004(14) 0.0038(11) -0.0097(13)
C3 0.0187(14) 0.0502(17) 0.0323(15) -0.0051(14) -0.0029(11) -0.0071(13)
C4 0.0218(14) 0.0294(14) 0.0300(14) -0.0018(12) -0.0063(11) 0.0005(11)
C5 0.0248(15) 0.0391(16) 0.0261(14) 0.0000(13) -0.0021(11) -0.0050(12)
C6 0.0225(14) 0.0314(15) 0.0279(15) -0.0006(12) -0.0050(11) 0.0007(12)
O1 0.0203(10) 0.0483(12) 0.0282(10) 0.0033(9) -0.0058(8) -0.0083(9)
O2 0.0288(11) 0.0583(13) 0.0256(10) 0.0042(10) -0.0019(8) -0.0099(10)
C7 0.0201(14) 0.0419(16) 0.0287(15) -0.0053(13) -0.0055(11) 0.0054(13)
O3 0.0176(10) 0.0468(12) 0.0294(10) -0.0109(9) -0.0055(8) 0.0000(9)
O4 0.0515(15) 0.0587(14) 0.0314(11) 0.0047(11) -0.0076(10) -0.0090(12)
N2 0.0166(11) 0.0325(12) 0.0302(12) 0.0010(10) -0.0066(9) -0.0035(9)
C8 0.0208(14) 0.0416(16) 0.0280(15) -0.0003(13) -0.0052(11) -0.0070(12)
C9 0.0229(14) 0.0375(15) 0.0293(14) 0.0014(13) -0.0067(11) -0.0037(12)
C10 0.0171(14) 0.0286(14) 0.0338(16) -0.0032(12) -0.0046(11) 0.0009(11)
C11 0.0209(15) 0.068(2) 0.0292(15) 0.0031(15) -0.0034(12) -0.0117(14)
C12 0.0249(16) 0.067(2) 0.0296(15) 0.0019(15) -0.0078(12) -0.0089(15)
O5 0.0463(15) 0.0436(12) 0.0457(14) -0.0034(11) -0.0142(10) 0.0056(11)

loop_
_atom_type_symbol
_atom_type_description
_atom_type_scat_dispersion_real
_atom_type_scat_dispersion_imag
_atom_type_scat_source
C C 0.0033 0.0016 'International Tables Vol C Tables 4.2.6.8 and 6.1.1.4'
H H 0.0000 0.0000 'International Tables Vol C Tables 4.2.6.8 and 6.1.1.4'
N N 0.0061 0.0033 'International Tables Vol C Tables 4.2.6.8 and 6.1.1.4'
O O 0.0106 0.0060 'International Tables Vol C Tables 4.2.6.8 and 6.1.1.4'
Cu Cu 0.3201 1.2651 'International Tables Vol C Tables 4.2.6.8 and 6.1.1.4'

loop_
_geom_angle_atom_site_label_1
_geom_angle_atom_site_label_2
_geom_angle_atom_site_label_3
_geom_angle
_geom_angle_site_symmetry_1
_geom_angle_site_symmetry_3
O1 Cu O3 162.62(8) . 2_646
O1 Cu N2 91.62(8) . .
O3 Cu N2 94.78(8) 2_646 .
O1 Cu N1 81.78(8) . .
O3 Cu N1 90.83(8) 2_646 .
N2 Cu N1 172.89(9) . .
O1 Cu O5 100.12(8) . .
O3 Cu O5 95.74(8) 2_646 .
N2 Cu O5 92.41(9) . .
N1 Cu O5 91.35(9) . .
C5 N1 C1 118.9(2) . .
C5 N1 Cu 128.54(19) . .
C1 N1 Cu 112.53(16) . .
N1 C1 C2 122.3(2) . .
N1 C1 C6 114.2(2) . .
C2 C1 C6 123.5(2) . .
C1 C2 C3 118.7(3) . .
C1 C2 H2 120.6 . .
C3 C2 H2 120.6 . .
C4 C3 C2 119.4(3) . .
C4 C3 H3 120.3 . .
C2 C3 H3 120.3 . .
C3 C4 C5 118.3(2) . .
C3 C4 C7 123.4(2) . .
C5 C4 C7 118.1(2) . .
N1 C5 C4 122.4(3) . .
N1 C5 H5 118.8 . .
C4 C5 H5 118.8 . .
O2 C6 O1 125.7(2) . .
O2 C6 C1 119.5(2) . .
O1 C6 C1 114.8(2) . .
C6 O1 Cu 116.73(16) . .
O4 C7 O3 126.4(3) . .
O4 C7 C4 119.9(3) . .
O3 C7 C4 113.6(2) . .
C7 O3 Cu 112.91(17) . 2_656
C12 N2 C8 117.2(2) . .
C12 N2 Cu 120.99(18) . .
C8 N2 Cu 121.63(18) . .
N2 C8 C9 123.5(3) . .
N2 C8 H8 118.2 . .
C9 C8 H8 118.2 . .
C8 C9 C10 119.3(2) . .
C8 C9 H9 120.4 . .
C10 C9 H9 120.4 . .
C11 C10 C9 116.5(2) . .
C11 C10 C10 122.5(3) . 3_556
C9 C10 C10 120.9(3) . 3_556
C12 C11 C10 120.7(3) . .
C12 C11 H11 119.6 . .
C10 C11 H11 119.6 . .
N2 C12 C11 122.8(3) . .
N2 C12 H12 118.6 . .
C11 C12 H12 118.6 . .
Cu O5 H51 125(3) . .
Cu O5 H52 111(2) . .
H51 O5 H52 103.9(8) . .

loop_
_geom_bond_atom_site_label_1
_geom_bond_atom_site_label_2
_geom_bond_distance
_geom_bond_site_symmetry_2
Cu O1 1.9605(18) .
Cu O3 1.9624(17) 2_646
Cu N2 1.998(2) .
Cu N1 2.018(2) .
Cu O5 2.282(2) .
N1 C5 1.330(3) .
N1 C1 1.339(3) .
C1 C2 1.380(4) .
C1 C6 1.522(3) .
C2 C3 1.383(4) .
C2 H2 0.9300 .
C3 C4 1.382(4) .
C3 H3 0.9300 .
C4 C5 1.392(4) .
C4 C7 1.515(4) .
C5 H5 0.9300 .
C6 O2 1.220(3) .
C6 O1 1.273(3) .
C7 O4 1.225(3) .
C7 O3 1.276(3) .
O3 Cu 1.9624(17) 2_656
N2 C12 1.331(3) .
N2 C8 1.333(3) .
C8 C9 1.383(3) .
C8 H8 0.9300 .
C9 C10 1.391(4) .
C9 H9 0.9300 .
C10 C11 1.380(4) .
C10 C10 1.493(5) 3_556
C11 C12 1.376(4) .
C11 H11 0.9300 .
C12 H12 0.9300 .
O5 H51 0.819(5) .
O5 H52 0.816(5) .

loop_
_geom_hbond_atom_site_label_D
_geom_hbond_atom_site_label_H
_geom_hbond_atom_site_label_A
_geom_hbond_distance_DH
_geom_hbond_distance_HA
_geom_hbond_distance_DA
_geom_hbond_angle_DHA
_geom_hbond_site_symmetry_A
O5 H51 O4 0.82(1) 2.21(1) 3.010(3) 167(4) 2_656
O5 H52 O2 0.82(1) 2.00(1) 2.800(3) 165(3) 3_666
